data_4135124
loop_
_publ_author_name
'Haase, Frederik'
'Craig, Gavin A.'
'Bonneau, Mickaele'
'Sugimoto, Kunihisa'
'Furukawa, Shuhei'

_publ_section_title
;
 A pseudo five-fold symmetrical ligand drives geometric frustration in
 porous metal-organic and hydrogen bonded frameworks.
;
_journal_name_full 'Journal of the American Chemical Society'
_journal_paper_doi 10.1021/jacs.0c04450
_journal_year 2020
_chemical_formula_moiety 'C350 H262 Cu16 N10 O96, 24(C3 H7 N O), 8(C4 H8 O)'
_chemical_formula_sum 'C454 H486 Cu16 N34 O128'
_chemical_formula_weight 9483.38
_space_group_crystal_system monoclinic
_space_group_IT_number 15
_space_group_name_Hall '-C 2yc'
_space_group_name_H-M_alt 'C 1 2/c 1'
_atom_sites_solution_hydrogens mixed
_atom_sites_solution_primary dual
_audit_creation_date 2020-02-26
_audit_creation_method
;
Olex2 1.2
(compiled 2018.05.29 svn.r3508 for OlexSys, GUI svn.r5506)
;
_cell_angle_alpha 90
_cell_angle_beta 113.928(3)
_cell_angle_gamma 90
_cell_formula_units_Z 1
_cell_length_a 24.4730(6)
_cell_length_b 27.0553(4)
_cell_length_c 20.2370(5)
_cell_measurement_reflns_used 34652
_cell_measurement_temperature 100
_cell_measurement_theta_max 31.1110
_cell_measurement_theta_min 2.1500
_cell_volume 12247.8(5)
_computing_cell_refinement 'CrysAlisPro 1.171.39.46 (Rigaku OD, 2018)'
_computing_data_collection 'CrysAlisPro 1.171.39.46 (Rigaku OD, 2018)'
_computing_data_reduction 'CrysAlisPro 1.171.39.46 (Rigaku OD, 2018)'
_computing_molecular_graphics 'Olex2 (Dolomanov et al., 2009)'
_computing_publication_material 'Olex2 (Dolomanov et al., 2009)'
_computing_structure_refinement 'ShelXL (Sheldrick, 2015)'
_computing_structure_solution 'ShelXT (Sheldrick, 2015)'
_diffrn_ambient_temperature 100
_diffrn_detector 'CCD plate'
_diffrn_measured_fraction_theta_full 0.999
_diffrn_measured_fraction_theta_max 0.995
_diffrn_measurement_details
;
List of Runs (angles in degrees, time in seconds):

  # Type    Start    End  Width  t~exp~   \w     \q     \k     \f   Frames
--------------------------------------------------------------------------
  1  \w    -75.00 -49.00   0.50    3.32    --  -16.40  45.00  90.00   52
  2  \w    -34.00  73.00   0.50    3.32    --  -16.40  45.00  90.00  214
  3  \w    -97.00 -71.00   0.50    3.32    --  -16.40  45.00  30.00   52
  4  \w     16.00  73.00   0.50    3.32    --  -16.40  45.00  30.00  114
  5  \w   -105.00 -43.00   0.50    3.32    --  -16.40  45.00 120.00  124
  6  \w    -27.00  73.00   0.50    3.32    --  -16.40  45.00 120.00  200
  7  \w   -105.00 -79.00   0.50    3.32    --  -16.40  45.00  90.00   52
;
_diffrn_measurement_device 'four-circle diffractometer'
_diffrn_measurement_device_type 'XtaLAB AFC10 (RCD3): fixed-chi single'
_diffrn_measurement_method '\w scans'
_diffrn_orient_matrix_type 'CrysAlisPro convention (1999,Acta A55,543-557)'
_diffrn_orient_matrix_UB_11 0.0069146000
_diffrn_orient_matrix_UB_12 -0.0254497000
_diffrn_orient_matrix_UB_13 -0.0000422000
_diffrn_orient_matrix_UB_21 0.0276975000
_diffrn_orient_matrix_UB_22 0.0062739000
_diffrn_orient_matrix_UB_23 -0.0013381000
_diffrn_orient_matrix_UB_31 0.0138608000
_diffrn_orient_matrix_UB_32 0.0001114000
_diffrn_orient_matrix_UB_33 0.0383003000
_diffrn_radiation_monochromator mirror
_diffrn_radiation_probe x-ray
_diffrn_radiation_type MoK\a
_diffrn_radiation_wavelength 0.71073
_diffrn_reflns_av_R_equivalents 0.0194
_diffrn_reflns_av_unetI/netI 0.0201
_diffrn_reflns_Laue_measured_fraction_full 0.999
_diffrn_reflns_Laue_measured_fraction_max 0.995
_diffrn_reflns_limit_h_max 33
_diffrn_reflns_limit_h_min -27
_diffrn_reflns_limit_k_max 37
_diffrn_reflns_limit_k_min -36
_diffrn_reflns_limit_l_max 20
_diffrn_reflns_limit_l_min -27
_diffrn_reflns_number 61364
_diffrn_reflns_point_group_measured_fraction_full 0.999
_diffrn_reflns_point_group_measured_fraction_max 0.995
_diffrn_reflns_theta_full 25.242
_diffrn_reflns_theta_max 29.128
_diffrn_reflns_theta_min 1.849
_diffrn_source 'Rotating-anode X-ray tube'
_diffrn_source_type 'Rigaku (Mo) X-ray Source'
_exptl_absorpt_coefficient_mu 0.761
_exptl_absorpt_correction_T_max 1.00000
_exptl_absorpt_correction_T_min 0.73314
_exptl_absorpt_correction_type multi-scan
_exptl_absorpt_process_details
;
CrysAlisPro 1.171.39.46 (Rigaku Oxford Diffraction, 2018)
Empirical absorption correction using spherical harmonics,
 implemented in SCALE3 ABSPACK scaling algorithm.
;
_exptl_crystal_colour 'clear light blue'
_exptl_crystal_colour_lustre clear
_exptl_crystal_colour_modifier light
_exptl_crystal_colour_primary blue
_exptl_crystal_density_diffrn 1.286
_exptl_crystal_description block
_exptl_crystal_F_000 4936
_exptl_crystal_size_max 0.4
_exptl_crystal_size_mid 0.2
_exptl_crystal_size_min 0.1
_refine_diff_density_max 1.433
_refine_diff_density_min -1.346
_refine_diff_density_rms 0.155
_refine_ls_extinction_method none
_refine_ls_goodness_of_fit_ref 1.041
_refine_ls_hydrogen_treatment mixed
_refine_ls_matrix_type full
_refine_ls_number_parameters 634
_refine_ls_number_reflns 16383
_refine_ls_number_restraints 21
_refine_ls_restrained_S_all 1.047
_refine_ls_R_factor_all 0.0883
_refine_ls_R_factor_gt 0.0773
_refine_ls_shift/su_max 0.003
_refine_ls_shift/su_mean 0.000
_refine_ls_structure_factor_coef Fsqd
_refine_ls_weighting_details 'w=1/[\s^2^(Fo^2^)+(0.1531P)^2^+46.7979P] where P=(Fo^2^+2Fc^2^)/3'
_refine_ls_weighting_scheme calc
_refine_ls_wR_factor_gt 0.2333
_refine_ls_wR_factor_ref 0.2458
_reflns_Friedel_coverage 0.000
_reflns_number_gt 13702
_reflns_number_total 16383
_reflns_threshold_expression 'I > 2\s(I)'
_cod_data_source_file ja0c04450_si_003.cif
_cod_data_source_block fhf113_cd_out
_cod_database_code 4135124
_shelx_shelxl_version_number 2018/3
_chemical_oxdiff_formula 'Cu2 C20 O6 N8'
_chemical_oxdiff_usercomment -173degC
_shelx_space_group_comment
;
The symmetry employed for this shelxl refinement is uniquely defined
by the following loop, which should always be used as a source of
symmetry information in preference to the above space-group names.
They are only intended as comments.
;
_reflns_odcompleteness_completeness 99.48
_reflns_odcompleteness_iscentric 1
_reflns_odcompleteness_theta 29.07
_olex2_refinement_description
;
1. Fixed Uiso
 At 1.2 times of:
  All C(H) groups, All C(H,H) groups
 At 1.5 times of:
  All C(H,H,H) groups, All O(H) groups
2. Restrained distances
 C0AA-O01Q
 1.374 with sigma of 0.02
 C0AA-C4
 1.461 with sigma of 0.02
 C4-C1AA
 1.553 with sigma of 0.02
 C2-C1AA
 1.398 with sigma of 0.02
 O009-H009
 0.85 with sigma of 0.01
 N2-C3AA
 1.567 with sigma of 0.02
 N2-C5
 1.369 with sigma of 0.02
 N2-C2AA
 1.291 with sigma of 0.02
 C2AA-O1
 1.229 with sigma of 0.02
 N4AA-C6AA
 1.52 with sigma of 0.02
 N4AA-C4AA
 1.432 with sigma of 0.02
 N4AA-C5AA
 1.28 with sigma of 0.02
 H3AA-H5A
 2 with sigma of 0.02
 C01L-H009
 1.846806 with sigma of 0.02
 Cu01-H009
 2.714091 with sigma of 0.02
 O00O-C4AA
 2.727 with sigma of 0.04
 C5AA-C6AA
 2.392 with sigma of 0.04
 C5-C2AA
 2.391 with sigma of 0.04
 C3AA-C2AA
 2.295 with sigma of 0.04
3. Restrained planarity
 O00O, N4AA, C4AA, C5AA, C6AA
 with sigma of 0.1
4. Uiso/Uaniso restraints and constraints
Uanis(C8) = Uanis(N01N) = Uanis(C01V) = Uanis(C9) = Uanis(O01U)
Uanis(C01W) = Uanis(N01I) = Uanis(C3) = Uanis(C01M) = Uanis(O012)
Uanis(C0AA) = Uanis(C4) = Uanis(C1AA) = Uanis(C2) = Uanis(O01Q)
Uanis(O1) = Uanis(C2AA) = Uanis(N2) = Uanis(C5) = Uanis(C3AA)
Uanis(N4AA) = Uanis(C4AA) = Uanis(C5AA) = Uanis(C6AA)
5. Others
 Fixed Sof: N4AA(0.25) C4AA(0.25) H4AA(0.25) H4AB(0.25) H4AC(0.25) C5AA(0.25)
 H5AA(0.25) C6AA(0.25) H6AA(0.25) H6AB(0.25) H6AC(0.25)
6.a Secondary CH2 refined with riding coordinates:
 C0AA(H0AA,H0AB), C01L(H01E,H01H), C01P(H01I,H01K), C01R(H01L,H01M), C4(H4A,H4B)
6.b Me refined with riding coordinates:
 C01V(H01Q,H01R,H01S), C01W(H01U,H01V,H01W), C3(H3A,H3B,H3C), C3AA(H3AA,H3AB,
 H3AC), C5(H5A,H5B,H5C), C8(H8A,H8B,H8C), C4AA(H4AA,H4AB,H4AC), C6AA(H6AA,H6AB,
 H6AC)
6.c Aromatic/amide H refined with riding coordinates:
 C00N(H00N), C00S(H00S), C00T(H00T), C00W(H00W), C00Z(H00Z), C01A(H01A),
 C1AA(H1AA), C01B(H01B), C01C(H01C), C01D(H01D), C01F(H01F), C01G(H01G),
 C01J(H01J), C01M(H01T), C2AA(H2AA), C9(H9), C010(H010), C011(H011), C014(H014),
  C015(H015), C016(H016), C017(H017), C018(H018), C019(H019), C5AA(H5AA)
6.d Idealised Me refined as rotating group:
 C01S(H01N,H01O,H01P), C2(H2A,H2B,H2C)
;
_olex2_date_sample_data_collection 2019-11-14
_olex2_exptl_crystal_mounting_method 'in paratone '
_olex2_submission_original_sample_id pentaMOF-2
_olex2_submission_special_instructions 'No special instructions were received'
_oxdiff_exptl_absorpt_empirical_details
;
Empirical correction (ABSPACK) includes:
- Absorption correction using spherical harmonics
- Frame scaling
;
_oxdiff_exptl_absorpt_empirical_full_max 1.423
_oxdiff_exptl_absorpt_empirical_full_min 0.667

loop_
_space_group_symop_operation_xyz
'x, y, z'
'-x, y, -z+1/2'
'x+1/2, y+1/2, z'
'-x+1/2, y+1/2, -z+1/2'
'-x, -y, -z'
'x, -y, z-1/2'
'-x+1/2, -y+1/2, -z'
'x+1/2, -y+1/2, z-1/2'

loop_
_atom_site_label
_atom_site_type_symbol
_atom_site_fract_x
_atom_site_fract_y
_atom_site_fract_z
_atom_site_U_iso_or_equiv
_atom_site_adp_type
_atom_site_occupancy
_atom_site_site_symmetry_order
_atom_site_calc_flag
_atom_site_refinement_flags_posn
_atom_site_refinement_flags_adp
_atom_site_refinement_flags_occupancy
_atom_site_disorder_assembly
_atom_site_disorder_group
Cu01 Cu 0.52324(2) 0.60526(2) 0.32125(2) 0.02080(11) Uani 1 1 d D . . . .
Cu02 Cu 0.02272(2) 0.50213(2) -0.04854(2) 0.03168(13) Uani 1 1 d . . . . .
O00A O 0.04658(12) 0.45693(10) 0.10509(18) 0.0469(7) Uani 1 1 d . . . . .
O00B O 0.02533(15) 0.55749(10) 0.08734(16) 0.0509(8) Uani 1 1 d . . . . .
O00O O 0.0614(2) 0.50582(18) -0.1253(3) 0.0798(12) Uani 1 1 d D . . . .
O1 O 0.2155(5) 0.4004(4) -0.2199(7) 0.193(3) Uani 1 1 d D . . . .
O01E O 0.66628(17) 0.3445(3) 0.4499(3) 0.149(4) Uani 1 1 d . . . . .
O01Q O 0.2305(4) 0.3272(4) -0.1168(5) 0.176(2) Uani 1 1 d D . . . .
O01U O -0.0732(5) 0.3837(4) 0.1663(7) 0.193(3) Uani 1 1 d . . . . .
O003 O 0.42433(10) 0.65499(9) 0.18852(13) 0.0316(5) Uani 1 1 d . . . . .
O004 O 0.45926(10) 0.65484(8) 0.30951(13) 0.0293(5) Uani 1 1 d . . . . .
O005 O 0.42765(11) 0.55185(9) 0.19774(14) 0.0372(6) Uani 1 1 d . . . . .
O006 O 0.08493(12) 0.46048(10) 0.02168(16) 0.0457(7) Uani 1 1 d . . . . .
O007 O 0.46823(12) 0.55387(9) 0.31895(14) 0.0369(5) Uani 1 1 d . . . . .
O008 O 0.06316(12) 0.56166(9) 0.00322(18) 0.0476(7) Uani 1 1 d . . . . .
O009 O 0.56599(14) 0.60558(12) 0.43628(15) 0.0462(7) Uani 1 1 d D . . . .
H009 H 0.5494(17) 0.5920(17) 0.4619(10) 0.069 Uiso 1 1 d DR . . . .
O012 O 0.5014(2) 0.5746(2) 0.5017(3) 0.0946(9) Uani 1 1 d . . . . .
O013 O 0.65832(16) 0.3103(2) 0.5435(2) 0.0917(17) Uani 1 1 d . . . . .
C00G C 0.15478(13) 0.76797(10) 0.17183(19) 0.0285(6) Uani 1 1 d . . . . .
N01I N 0.4053(3) 0.5584(3) 0.4691(4) 0.0946(9) Uani 1 1 d . . . . .
N01N N -0.0263(6) 0.3190(6) 0.1377(8) 0.193(3) Uani 1 1 d . . . . .
N2 N 0.2380(6) 0.4303(5) -0.3050(8) 0.193(3) Uani 1 1 d D . . . .
C0AA C 0.1898(5) 0.2812(6) -0.1317(9) 0.176(2) Uani 1 1 d D . . . .
H0AA H 0.185027 0.265900 -0.177076 0.211 Uiso 1 1 calc R . . . .
H0AB H 0.206891 0.257140 -0.093257 0.211 Uiso 1 1 calc R . . . .
C00C C 0.42235(13) 0.66686(10) 0.24721(17) 0.0244(5) Uani 1 1 d . . . . .
C00D C 0.21410(12) 0.78061(10) 0.21388(19) 0.0283(6) Uani 1 1 d . . . . .
N00E N 0.28548(12) 0.32677(11) 0.25588(19) 0.0382(7) Uani 1 1 d . . . . .
C00F C 0.34413(13) 0.34313(11) 0.27956(19) 0.0295(6) Uani 1 1 d . . . . .
C00H C 0.38120(13) 0.30685(11) 0.32461(19) 0.0299(7) Uani 1 1 d . . . . .
C00I C 0.36946(13) 0.69776(11) 0.24078(18) 0.0275(6) Uani 1 1 d . . . . .
C00J C 0.40643(15) 0.48712(12) 0.26186(19) 0.0311(6) Uani 1 1 d . . . . .
C00K C 0.26735(13) 0.75192(11) 0.22443(19) 0.0291(6) Uani 1 1 d . . . . .
C00L C 0.43558(14) 0.53513(11) 0.25863(19) 0.0284(6) Uani 1 1 d . . . . .
C00M C 0.23256(14) 0.35514(12) 0.2102(2) 0.0347(7) Uani 1 1 d . . . . .
C00N C 0.35841(14) 0.71004(12) 0.30119(19) 0.0319(6) Uani 1 1 d . . . . .
H00N H 0.384934 0.700116 0.347004 0.038 Uiso 1 1 calc R . . . .
C00P C 0.36260(15) 0.39353(12) 0.2716(2) 0.0341(7) Uani 1 1 d . . . . .
C00Q C 0.13230(14) 0.71876(12) 0.1422(2) 0.0339(7) Uani 1 1 d . . . . .
C00R C 0.13587(15) 0.41348(12) 0.1260(2) 0.0379(8) Uani 1 1 d . . . . .
C00S C 0.37853(17) 0.45906(13) 0.20077(19) 0.0364(7) Uani 1 1 d . . . . .
H00S H 0.373812 0.471562 0.155964 0.044 Uiso 1 1 calc R . . . .
C00T C 0.32991(16) 0.71282(14) 0.1729(2) 0.0353(7) Uani 1 1 d . . . . .
H00T H 0.337150 0.704780 0.132534 0.042 Uiso 1 1 calc R . . . .
C00U C 0.08498(14) 0.44613(11) 0.0805(2) 0.0367(8) Uani 1 1 d . . . . .
C00V C 0.08425(15) 0.62632(12) 0.0885(2) 0.0387(8) Uani 1 1 d . . . . .
C00W C 0.30772(15) 0.73713(13) 0.2929(2) 0.0344(7) Uani 1 1 d . . . . .
H00W H 0.300689 0.745454 0.333343 0.041 Uiso 1 1 calc R . . . .
C00X C 0.44621(14) 0.31045(14) 0.3631(2) 0.0374(8) Uani 1 1 d . . . . .
C00Y C 0.05582(15) 0.57765(11) 0.0574(2) 0.0398(9) Uani 1 1 d . . . . .
C00Z C 0.35720(17) 0.41195(13) 0.2054(2) 0.0378(8) Uani 1 1 d . . . . .
H00Z H 0.339301 0.392858 0.163962 0.045 Uiso 1 1 calc R . . . .
C01A C 0.3881(2) 0.42301(15) 0.3326(2) 0.0487(10) Uani 1 1 d . . . . .
H01A H 0.389670 0.411751 0.376723 0.058 Uiso 1 1 calc R . . . .
C1AA C 0.1280(6) 0.3088(6) -0.0673(8) 0.176(2) Uani 1 1 d D . . . .
H1AA H 0.161623 0.298108 -0.027810 0.211 Uiso 1 1 calc R . . . .
C01B C 0.53617(18) 0.29840(19) 0.4706(2) 0.0491(10) Uani 1 1 d . . . . .
H01B H 0.554752 0.286328 0.517549 0.059 Uiso 1 1 calc R . . . .
C01C C 0.0999(2) 0.69250(16) 0.1730(3) 0.0537(11) Uani 1 1 d . . . . .
H01C H 0.094351 0.705682 0.212275 0.064 Uiso 1 1 calc R . . . .
C01D C 0.19244(18) 0.37141(17) 0.2376(3) 0.0501(10) Uani 1 1 d . . . . .
H01D H 0.197965 0.362930 0.284475 0.060 Uiso 1 1 calc R . . . .
C01F C 0.0756(2) 0.64676(17) 0.1456(3) 0.0580(12) Uani 1 1 d . . . . .
H01F H 0.053227 0.629807 0.166123 0.070 Uiso 1 1 calc R . . . .
C01G C 0.48074(18) 0.3322(3) 0.3311(3) 0.0686(17) Uani 1 1 d . . . . .
H01G H 0.462761 0.343636 0.283758 0.082 Uiso 1 1 calc R . . . .
C01H C 0.56975(18) 0.3202(2) 0.4389(3) 0.0568(12) Uani 1 1 d . . . . .
C01J C 0.5419(2) 0.3368(3) 0.3694(3) 0.081(2) Uani 1 1 d . . . . .
H01J H 0.564523 0.351589 0.347380 0.097 Uiso 1 1 calc R . . . .
C01K C 0.6355(2) 0.3276(3) 0.4793(3) 0.083(2) Uani 1 1 d . . . . .
C01L C 0.6067(3) 0.6394(2) 0.4784(3) 0.0687(15) Uani 1 1 d D . . . .
H01E H 0.603351 0.642577 0.524319 0.082 Uiso 1 1 calc R . . . .
H01H H 0.598139 0.671396 0.454687 0.082 Uiso 1 1 calc R . . . .
C01M C 0.4489(4) 0.5793(3) 0.4601(5) 0.0946(9) Uani 1 1 d . . . . .
H01T H 0.440123 0.599250 0.419568 0.114 Uiso 1 1 calc R . . . .
C01P C 0.6686(3) 0.6244(3) 0.4913(4) 0.091(2) Uani 1 1 d . . . . .
H01I H 0.671097 0.619231 0.445163 0.109 Uiso 1 1 calc R . . . .
H01K H 0.677733 0.593242 0.517303 0.109 Uiso 1 1 calc R . . . .
C01R C 0.7147(5) 0.6630(5) 0.5345(5) 0.146(5) Uani 1 1 d . . . . .
H01L H 0.699155 0.695316 0.515227 0.175 Uiso 1 1 calc R . . . .
H01M H 0.718181 0.662035 0.583999 0.175 Uiso 1 1 calc R . . . .
C01S C 0.7718(4) 0.6589(5) 0.5361(7) 0.147(5) Uani 1 1 d . . . . .
H01N H 0.769796 0.641562 0.493738 0.221 Uiso 1 1 calc GR . . . .
H01O H 0.796845 0.640922 0.578463 0.221 Uiso 1 1 calc GR . . . .
H01P H 0.788092 0.691256 0.537035 0.221 Uiso 1 1 calc GR . . . .
C01V C 0.0154(7) 0.3062(6) 0.1044(10) 0.193(3) Uani 1 1 d . . . . .
H01Q H 0.039735 0.334356 0.105939 0.289 Uiso 1 1 calc R . . . .
H01R H 0.040502 0.279300 0.130445 0.289 Uiso 1 1 calc R . . . .
H01S H -0.006880 0.296534 0.054985 0.289 Uiso 1 1 calc R . . . .
C01W C 0.4153(4) 0.5276(3) 0.5311(4) 0.0946(9) Uani 1 1 d . . . . .
H01U H 0.377694 0.515336 0.528566 0.142 Uiso 1 1 calc R . . . .
H01V H 0.440536 0.500357 0.531557 0.142 Uiso 1 1 calc R . . . .
H01W H 0.434286 0.546700 0.574477 0.142 Uiso 1 1 calc R . . . .
C2 C 0.0845(6) 0.3312(6) -0.0486(8) 0.176(2) Uani 1 1 d D . . . .
H2A H 0.097029 0.364104 -0.031465 0.264 Uiso 1 1 calc GR . . . .
H2B H 0.079560 0.312269 -0.011299 0.264 Uiso 1 1 calc GR . . . .
H2C H 0.047261 0.332493 -0.090349 0.264 Uiso 1 1 calc GR . . . .
C2AA C 0.2403(8) 0.3906(6) -0.2663(9) 0.193(3) Uani 1 1 d D . . . .
H2AA H 0.256625 0.360426 -0.270712 0.231 Uiso 1 1 calc R . . . .
C3 C 0.3438(4) 0.5651(3) 0.4094(4) 0.0946(9) Uani 1 1 d . . . . .
H3A H 0.314890 0.548021 0.421841 0.142 Uiso 1 1 calc R . . . .
H3B H 0.334086 0.599662 0.403254 0.142 Uiso 1 1 calc R . . . .
H3C H 0.343243 0.551888 0.365095 0.142 Uiso 1 1 calc R . . . .
C3AA C 0.2660(7) 0.4211(5) -0.3593(9) 0.193(3) Uani 1 1 d D . . . .
H3AA H 0.263523 0.450683 -0.386472 0.289 Uiso 1 1 calc DR . . . .
H3AB H 0.307102 0.411812 -0.333796 0.289 Uiso 1 1 calc R . . . .
H3AC H 0.244746 0.394941 -0.391607 0.289 Uiso 1 1 calc R . . . .
C4 C 0.1302(5) 0.2993(6) -0.1353(8) 0.176(2) Uani 1 1 d D . . . .
H4A H 0.119848 0.329515 -0.163572 0.211 Uiso 1 1 calc R . . . .
H4B H 0.099983 0.274876 -0.160748 0.211 Uiso 1 1 calc R . . . .
C5 C 0.2172(7) 0.4776(5) -0.3093(9) 0.193(3) Uani 1 1 d D . . . .
H5A H 0.224572 0.495278 -0.345968 0.289 Uiso 1 1 calc DR . . . .
H5B H 0.174980 0.476909 -0.321376 0.289 Uiso 1 1 calc R . . . .
H5C H 0.237336 0.493780 -0.263564 0.289 Uiso 1 1 calc R . . . .
C8 C -0.0581(7) 0.2804(6) 0.1346(10) 0.193(3) Uani 1 1 d . . . . .
H8A H -0.039254 0.251753 0.125177 0.289 Uiso 1 1 calc R . . . .
H8B H -0.061645 0.276334 0.179833 0.289 Uiso 1 1 calc R . . . .
H8C H -0.097165 0.284384 0.096506 0.289 Uiso 1 1 calc R . . . .
C9 C -0.0301(8) 0.3685(8) 0.1491(11) 0.193(3) Uani 1 1 d . . . . .
H9 H -0.002696 0.390628 0.144783 0.231 Uiso 1 1 calc R . . . .
C010 C 0.27950(15) 0.73985(14) 0.1649(2) 0.0369(7) Uani 1 1 d . . . . .
H010 H 0.253397 0.750076 0.119030 0.044 Uiso 1 1 calc R . . . .
C011 C 0.17507(18) 0.39584(15) 0.0979(2) 0.0447(9) Uani 1 1 d . . . . .
H011 H 0.169341 0.403811 0.050791 0.054 Uiso 1 1 calc R . . . .
C014 C 0.11563(19) 0.65224(14) 0.0567(3) 0.0477(10) Uani 1 1 d . . . . .
H014 H 0.120597 0.639061 0.016996 0.057 Uiso 1 1 calc R . . . .
C015 C 0.22290(17) 0.36625(15) 0.1398(2) 0.0429(9) Uani 1 1 d . . . . .
H015 H 0.248612 0.353830 0.120360 0.052 Uiso 1 1 calc R . . . .
C016 C 0.47462(16) 0.29397(15) 0.4337(2) 0.0407(8) Uani 1 1 d . . . . .
H016 H 0.452284 0.279818 0.456574 0.049 Uiso 1 1 calc R . . . .
C017 C 0.14364(19) 0.40051(16) 0.1954(3) 0.0503(10) Uani 1 1 d . . . . .
H017 H 0.116465 0.411141 0.213816 0.060 Uiso 1 1 calc R . . . .
C018 C 0.13991(19) 0.69824(14) 0.0840(3) 0.0471(10) Uani 1 1 d . . . . .
H018 H 0.161560 0.715370 0.062772 0.057 Uiso 1 1 calc R . . . .
C019 C 0.4114(2) 0.46896(15) 0.3285(2) 0.0482(10) Uani 1 1 d . . . . .
H019 H 0.430211 0.487709 0.370122 0.058 Uiso 1 1 calc R . . . .
N4AA N 0.1277(11) 0.4948(7) -0.1639(10) 0.100(5) Uani 0.25 1 d D . P A 1
C4AA C 0.0927(14) 0.4748(12) -0.2348(12) 0.100(5) Uani 0.25 1 d D . P A 1
H4AA H 0.118109 0.469412 -0.259959 0.150 Uiso 0.25 1 calc R . P A 1
H4AB H 0.075180 0.444049 -0.230030 0.150 Uiso 0.25 1 calc R . P A 1
H4AC H 0.061697 0.497754 -0.261614 0.150 Uiso 0.25 1 calc R . P A 1
C5AA C 0.1097(15) 0.5072(10) -0.1133(16) 0.100(5) Uani 0.25 1 d D . P A 1
H5AA H 0.137177 0.516986 -0.067918 0.120 Uiso 0.25 1 calc R . P A 1
C6AA C 0.1926(11) 0.5048(12) -0.1395(16) 0.100(5) Uani 0.25 1 d D . P A 1
H6AA H 0.205254 0.495575 -0.176943 0.150 Uiso 0.25 1 calc R . P A 1
H6AB H 0.200154 0.539332 -0.128977 0.150 Uiso 0.25 1 calc R . P A 1
H6AC H 0.214503 0.485843 -0.096729 0.150 Uiso 0.25 1 calc R . P A 1
H013 H 0.697(2) 0.321(2) 0.568(3) 0.051(13) Uiso 1 1 d . . . . .

loop_
_atom_site_aniso_label
_atom_site_aniso_U_11
_atom_site_aniso_U_22
_atom_site_aniso_U_33
_atom_site_aniso_U_23
_atom_site_aniso_U_13
_atom_site_aniso_U_12
Cu01 0.01867(18) 0.01289(17) 0.03002(19) -0.00012(11) 0.00902(14) 0.00117(11)
Cu02 0.0209(2) 0.01119(18) 0.0457(3) -0.00198(14) -0.00419(17) 0.00113(12)
O00A 0.0291(12) 0.0325(13) 0.0665(18) 0.0189(12) 0.0063(12) 0.0093(10)
O00B 0.0586(18) 0.0234(12) 0.0501(16) -0.0061(11) 0.0009(13) -0.0165(12)
O00O 0.078(3) 0.082(3) 0.090(3) -0.012(2) 0.044(3) 0.002(2)
O1 0.159(6) 0.142(5) 0.226(7) -0.018(5) 0.026(5) 0.009(4)
O01E 0.0287(18) 0.322(10) 0.079(3) 0.079(5) 0.0018(18) -0.037(3)
O01Q 0.116(4) 0.242(7) 0.191(5) -0.032(5) 0.085(4) -0.012(4)
O01U 0.137(5) 0.174(6) 0.227(6) 0.029(5) 0.032(4) -0.010(5)
O003 0.0259(11) 0.0293(11) 0.0392(12) 0.0054(9) 0.0130(9) 0.0101(9)
O004 0.0219(10) 0.0257(11) 0.0376(11) -0.0007(9) 0.0093(9) 0.0081(8)
O005 0.0351(12) 0.0273(11) 0.0419(13) 0.0096(10) 0.0081(10) -0.0153(10)
O006 0.0363(14) 0.0340(13) 0.0494(15) 0.0028(11) -0.0005(12) 0.0186(11)
O007 0.0466(14) 0.0246(11) 0.0426(13) -0.0023(10) 0.0216(12) -0.0137(10)
O008 0.0348(13) 0.0222(11) 0.077(2) -0.0207(12) 0.0140(13) -0.0090(10)
O009 0.0464(16) 0.0553(18) 0.0307(13) 0.0002(11) 0.0092(11) 0.0021(13)
O012 0.0865(19) 0.111(2) 0.0907(19) -0.0121(17) 0.0403(16) -0.0186(18)
O013 0.0282(16) 0.176(5) 0.056(2) 0.031(3) 0.0020(15) -0.013(2)
C00G 0.0162(12) 0.0151(12) 0.0465(17) -0.0113(11) 0.0049(12) -0.0011(10)
N01I 0.0865(19) 0.111(2) 0.0907(19) -0.0121(17) 0.0403(16) -0.0186(18)
N01N 0.137(5) 0.174(6) 0.227(6) 0.029(5) 0.032(4) -0.010(5)
N2 0.159(6) 0.142(5) 0.226(7) -0.018(5) 0.026(5) 0.009(4)
C0AA 0.116(4) 0.242(7) 0.191(5) -0.032(5) 0.085(4) -0.012(4)
C00C 0.0197(12) 0.0157(12) 0.0373(15) 0.0000(10) 0.0109(11) -0.0002(9)
C00D 0.0138(12) 0.0149(12) 0.0465(17) -0.0105(11) 0.0022(11) 0.0006(9)
N00E 0.0210(12) 0.0237(13) 0.0584(18) 0.0132(12) 0.0044(12) -0.0011(10)
C00F 0.0165(12) 0.0170(12) 0.0451(17) 0.0116(12) 0.0025(12) -0.0025(10)
C00H 0.0141(12) 0.0222(13) 0.0447(17) 0.0127(12) 0.0031(11) -0.0002(10)
C00I 0.0198(12) 0.0176(12) 0.0422(16) -0.0014(11) 0.0096(12) 0.0028(10)
C00J 0.0286(15) 0.0203(13) 0.0407(17) 0.0071(12) 0.0104(13) -0.0054(11)
C00K 0.0163(12) 0.0160(12) 0.0477(17) -0.0067(12) 0.0054(12) 0.0015(10)
C00L 0.0245(13) 0.0177(13) 0.0433(17) 0.0040(11) 0.0142(12) -0.0029(10)
C00M 0.0186(13) 0.0191(13) 0.055(2) 0.0111(13) 0.0030(13) 0.0002(10)
C00N 0.0243(14) 0.0292(15) 0.0366(16) -0.0042(12) 0.0066(12) 0.0076(12)
C00P 0.0266(15) 0.0213(14) 0.0448(18) 0.0107(12) 0.0048(13) -0.0084(11)
C00Q 0.0211(13) 0.0187(13) 0.0504(19) -0.0101(13) 0.0025(13) -0.0026(10)
C00R 0.0230(14) 0.0194(14) 0.056(2) 0.0058(13) 0.0001(14) 0.0023(11)
C00S 0.0389(18) 0.0278(16) 0.0353(16) 0.0061(13) 0.0077(14) -0.0114(13)
C00T 0.0299(16) 0.0361(17) 0.0393(17) 0.0051(14) 0.0133(13) 0.0111(13)
C00U 0.0233(14) 0.0164(13) 0.052(2) 0.0017(13) -0.0041(13) 0.0003(11)
C00V 0.0282(15) 0.0168(13) 0.054(2) -0.0061(13) -0.0015(14) -0.0035(11)
C00W 0.0269(15) 0.0303(16) 0.0413(17) -0.0087(13) 0.0091(13) 0.0074(12)
C00X 0.0182(13) 0.0342(17) 0.052(2) 0.0113(15) 0.0058(13) -0.0001(12)
C00Y 0.0262(15) 0.0137(13) 0.057(2) -0.0034(13) -0.0059(14) -0.0016(11)
C00Z 0.0368(17) 0.0281(16) 0.0389(17) 0.0034(13) 0.0054(14) -0.0144(13)
C01A 0.064(3) 0.0350(19) 0.0402(19) 0.0087(15) 0.0138(18) -0.0188(18)
C1AA 0.116(4) 0.242(7) 0.191(5) -0.032(5) 0.085(4) -0.012(4)
C01B 0.0281(17) 0.067(3) 0.0415(19) 0.0098(19) 0.0033(15) -0.0051(17)
C01C 0.069(3) 0.038(2) 0.057(2) -0.0202(19) 0.029(2) -0.026(2)
C01D 0.0346(19) 0.046(2) 0.065(3) 0.026(2) 0.0147(18) 0.0178(17)
C01F 0.073(3) 0.037(2) 0.061(3) -0.0136(19) 0.024(2) -0.028(2)
C01G 0.0221(17) 0.117(5) 0.056(3) 0.041(3) 0.0046(17) -0.002(2)
C01H 0.0239(17) 0.086(4) 0.051(2) 0.015(2) 0.0056(16) -0.0077(19)
C01J 0.0249(19) 0.145(6) 0.066(3) 0.042(4) 0.011(2) -0.012(3)
C01K 0.027(2) 0.151(7) 0.057(3) 0.019(3) 0.003(2) -0.013(3)
C01L 0.092(4) 0.060(3) 0.053(3) -0.006(2) 0.027(3) -0.003(3)
C01M 0.0865(19) 0.111(2) 0.0907(19) -0.0121(17) 0.0403(16) -0.0186(18)
C01P 0.072(4) 0.109(6) 0.080(4) -0.015(4) 0.020(3) -0.009(4)
C01R 0.115(7) 0.225(13) 0.106(6) -0.094(8) 0.054(6) -0.080(8)
C01S 0.092(6) 0.193(12) 0.157(10) -0.080(9) 0.049(6) -0.041(7)
C01V 0.137(5) 0.174(6) 0.227(6) 0.029(5) 0.032(4) -0.010(5)
C01W 0.0865(19) 0.111(2) 0.0907(19) -0.0121(17) 0.0403(16) -0.0186(18)
C2 0.116(4) 0.242(7) 0.191(5) -0.032(5) 0.085(4) -0.012(4)
C2AA 0.159(6) 0.142(5) 0.226(7) -0.018(5) 0.026(5) 0.009(4)
C3 0.0865(19) 0.111(2) 0.0907(19) -0.0121(17) 0.0403(16) -0.0186(18)
C3AA 0.159(6) 0.142(5) 0.226(7) -0.018(5) 0.026(5) 0.009(4)
C4 0.116(4) 0.242(7) 0.191(5) -0.032(5) 0.085(4) -0.012(4)
C5 0.159(6) 0.142(5) 0.226(7) -0.018(5) 0.026(5) 0.009(4)
C8 0.137(5) 0.174(6) 0.227(6) 0.029(5) 0.032(4) -0.010(5)
C9 0.137(5) 0.174(6) 0.227(6) 0.029(5) 0.032(4) -0.010(5)
C010 0.0260(15) 0.0348(17) 0.0432(18) 0.0056(14) 0.0071(13) 0.0098(13)
C011 0.0325(18) 0.0360(19) 0.050(2) 0.0074(16) 0.0014(16) 0.0101(14)
C014 0.042(2) 0.0291(18) 0.070(3) -0.0254(18) 0.0215(19) -0.0112(15)
C015 0.0278(16) 0.0364(18) 0.052(2) 0.0077(16) 0.0037(15) 0.0096(14)
C016 0.0236(15) 0.048(2) 0.0446(19) 0.0051(16) 0.0082(14) -0.0070(14)
C017 0.0327(19) 0.044(2) 0.068(3) 0.021(2) 0.0142(18) 0.0173(16)
C018 0.043(2) 0.0287(17) 0.074(3) -0.0234(18) 0.029(2) -0.0159(15)
C019 0.067(3) 0.0322(19) 0.0414(19) -0.0005(15) 0.0178(19) -0.0223(18)
N4AA 0.108(11) 0.111(12) 0.074(8) 0.001(8) 0.028(8) 0.025(10)
C4AA 0.108(11) 0.111(12) 0.074(8) 0.001(8) 0.028(8) 0.025(10)
C5AA 0.108(11) 0.111(12) 0.074(8) 0.001(8) 0.028(8) 0.025(10)
C6AA 0.108(11) 0.111(12) 0.074(8) 0.001(8) 0.028(8) 0.025(10)

loop_
_atom_type_symbol
_atom_type_description
_atom_type_scat_dispersion_real
_atom_type_scat_dispersion_imag
_atom_type_scat_source
C C 0.0033 0.0016 'International Tables Vol C Tables 4.2.6.8 and 6.1.1.4'
H H 0.0000 0.0000 'International Tables Vol C Tables 4.2.6.8 and 6.1.1.4'
Cu Cu 0.3201 1.2651 'International Tables Vol C Tables 4.2.6.8 and 6.1.1.4'
N N 0.0061 0.0033 'International Tables Vol C Tables 4.2.6.8 and 6.1.1.4'
O O 0.0106 0.0060 'International Tables Vol C Tables 4.2.6.8 and 6.1.1.4'

loop_
_geom_angle_atom_site_label_1
_geom_angle_atom_site_label_2
_geom_angle_atom_site_label_3
_geom_angle
_geom_angle_site_symmetry_1
_geom_angle_site_symmetry_3
_geom_angle_publ_flag
O003 Cu01 Cu01 84.11(7) 2_655 2_655 ?
O003 Cu01 O004 92.36(10) 2_655 . ?
O003 Cu01 O005 90.44(11) 2_655 2_655 ?
O003 Cu01 O009 93.27(11) 2_655 . ?
O004 Cu01 Cu01 84.28(7) . 2_655 ?
O004 Cu01 O005 163.14(10) . 2_655 ?
O004 Cu01 O009 98.10(11) . . ?
O005 Cu01 Cu01 79.48(8) 2_655 2_655 ?
O005 Cu01 O009 98.33(11) 2_655 . ?
O007 Cu01 Cu01 89.21(8) . 2_655 ?
O007 Cu01 O003 173.13(11) . 2_655 ?
O007 Cu01 O004 88.59(11) . . ?
O007 Cu01 O005 86.72(12) . 2_655 ?
O007 Cu01 O009 93.33(12) . . ?
O009 Cu01 Cu01 176.55(9) . 2_655 ?
O00A Cu02 Cu02 86.15(10) 5_565 5_565 ?
O00A Cu02 O00B 89.70(13) 5_565 5_565 ?
O00A Cu02 O00O 94.75(17) 5_565 . ?
O00A Cu02 O006 168.82(14) 5_565 . ?
O00B Cu02 Cu02 84.05(11) 5_565 5_565 ?
O00B Cu02 O00O 96.79(17) 5_565 . ?
O00B Cu02 O006 88.90(13) 5_565 . ?
O00O Cu02 Cu02 178.77(14) . 5_565 ?
O006 Cu02 Cu02 82.68(10) . 5_565 ?
O006 Cu02 O00O 96.43(17) . . ?
O008 Cu02 Cu02 84.91(10) . 5_565 ?
O008 Cu02 O00A 88.70(13) . 5_565 ?
O008 Cu02 O00B 168.93(15) . 5_565 ?
O008 Cu02 O00O 94.26(16) . . ?
O008 Cu02 O006 90.55(12) . . ?
C00U O00A Cu02 120.5(3) . 5_565 ?
C00Y O00B Cu02 122.6(3) . 5_565 ?
C5AA O00O Cu02 126.4(14) . . ?
C00C O003 Cu01 124.2(2) . 2_655 ?
C00C O004 Cu01 120.0(2) . . ?
C00L O005 Cu01 125.5(2) . 2_655 ?
C00U O006 Cu02 124.6(2) . . ?
C00L O007 Cu01 118.4(2) . . ?
C00Y O008 Cu02 122.0(2) . . ?
C01L O009 Cu01 126.5(3) . . ?
C00D C00G C00Q 126.5(3) . . ?
C00H C00G C00D 107.9(2) 4 . ?
C00H C00G C00Q 124.4(3) 4 . ?
C01M N01I C01W 121.4(8) . . ?
C01M N01I C3 116.7(7) . . ?
C01W N01I C3 121.8(6) . . ?
C8 N01N C01V 107.8(17) . . ?
C8 N01N C9 136(2) . . ?
C9 N01N C01V 114.5(17) . . ?
C2AA N2 C3AA 111.7(13) . . ?
C2AA N2 C5 136.5(16) . . ?
C5 N2 C3AA 111.7(12) . . ?
C4 C0AA O01Q 106.4(11) . . ?
O003 C00C O004 126.6(3) . . ?
O003 C00C C00I 115.1(3) . . ?
O004 C00C C00I 118.3(3) . . ?
C00G C00D C00K 127.3(3) . . ?
N00E C00D C00G 108.0(2) 4 . ?
N00E C00D C00K 124.6(3) 4 . ?
C00D N00E C00M 126.5(3) 4_545 . ?
C00F N00E C00D 108.2(2) . 4_545 ?
C00F N00E C00M 125.2(3) . . ?
N00E C00F C00H 108.0(2) . . ?
N00E C00F C00P 125.5(3) . . ?
C00H C00F C00P 125.3(3) . . ?
C00G C00H C00F 107.9(2) 4_545 . ?
C00G C00H C00X 126.6(3) 4_545 . ?
C00F C00H C00X 125.4(3) . . ?
C00N C00I C00C 121.5(3) . . ?
C00T C00I C00C 118.8(3) . . ?
C00T C00I C00N 119.6(3) . . ?
C00S C00J C00L 120.8(3) . . ?
C00S C00J C019 119.5(3) . . ?
C019 C00J C00L 119.5(3) . . ?
C00W C00K C00D 122.0(3) . . ?
C010 C00K C00D 119.4(3) . . ?
C010 C00K C00W 118.6(3) . . ?
O005 C00L O007 126.3(3) . . ?
O005 C00L C00J 118.1(3) . . ?
O007 C00L C00J 115.6(3) . . ?
C01D C00M N00E 120.2(4) . . ?
C015 C00M N00E 120.2(3) . . ?
C015 C00M C01D 119.6(3) . . ?
C00W C00N C00I 120.0(3) . . ?
C00Z C00P C00F 121.9(3) . . ?
C00Z C00P C01A 119.1(3) . . ?
C01A C00P C00F 119.0(3) . . ?
C01C C00Q C00G 117.9(3) . . ?
C018 C00Q C00G 123.6(3) . . ?
C018 C00Q C01C 118.5(3) . . ?
C011 C00R C00U 119.5(4) . . ?
C017 C00R C00U 120.7(4) . . ?
C017 C00R C011 119.8(3) . . ?
C00J C00S C00Z 120.5(3) . . ?
C00I C00T C010 120.3(3) . . ?
O00A C00U C00R 117.4(4) . . ?
O006 C00U O00A 126.1(3) . . ?
O006 C00U C00R 116.5(4) . . ?
C01F C00V C00Y 120.1(4) . . ?
C01F C00V C014 119.7(3) . . ?
C014 C00V C00Y 120.1(4) . . ?
C00N C00W C00K 120.6(3) . . ?
C01G C00X C00H 121.1(3) . . ?
C016 C00X C00H 120.7(3) . . ?
C016 C00X C01G 118.2(3) . . ?
O00B C00Y C00V 116.2(4) . . ?
O008 C00Y O00B 126.3(3) . . ?
O008 C00Y C00V 117.4(4) . . ?
C00P C00Z C00S 120.2(3) . . ?
C019 C01A C00P 120.7(4) . . ?
C2 C1AA C4 131.9(15) . . ?
C01H C01B C016 120.8(4) . . ?
C01F C01C C00Q 120.6(4) . . ?
C00M C01D C017 120.3(4) . . ?
C00V C01F C01C 120.5(4) . . ?
C01J C01G C00X 120.1(4) . . ?
C01B C01H C01J 118.8(4) . . ?
C01B C01H C01K 121.4(4) . . ?
C01J C01H C01K 119.8(4) . . ?
C01H C01J C01G 121.4(4) . . ?
O01E C01K O013 122.1(5) . . ?
O01E C01K C01H 121.5(5) . . ?
O013 C01K C01H 115.9(5) . . ?
O009 C01L C01P 111.1(5) . . ?
O012 C01M N01I 123.8(9) . . ?
C01L C01P C01R 112.1(7) . . ?
C01S C01R C01P 117.4(9) . . ?
N2 C2AA O1 109.6(15) . . ?
C1AA C4 C0AA 115.2(12) . . ?
O01U C9 N01N 118.2(18) . . ?
C00T C010 C00K 121.0(3) . . ?
C00R C011 C015 120.0(4) . . ?
C00V C014 C018 119.8(4) . . ?
C00M C015 C011 120.4(4) . . ?
C00X C016 C01B 120.6(4) . . ?
C00R C017 C01D 119.7(4) . . ?
C00Q C018 C014 121.0(4) . . ?
C01A C019 C00J 119.9(4) . . ?
C4AA N4AA C6AA 121(2) . . ?
C5AA N4AA C4AA 128(3) . . ?
C5AA N4AA C6AA 110(2) . . ?
O00O C5AA N4AA 119(3) . . ?

loop_
_geom_bond_atom_site_label_1
_geom_bond_atom_site_label_2
_geom_bond_distance
_geom_bond_site_symmetry_2
_geom_bond_publ_flag
Cu01 Cu01 2.6362(7) 2_655 ?
Cu01 O003 1.924(2) 2_655 ?
Cu01 O004 2.001(2) . ?
Cu01 O005 2.014(2) 2_655 ?
Cu01 O007 1.923(2) . ?
Cu01 O009 2.130(3) . ?
Cu02 Cu02 2.6232(10) 5_565 ?
Cu02 O00A 1.959(2) 5_565 ?
Cu02 O00B 1.962(3) 5_565 ?
Cu02 O00O 2.124(5) . ?
Cu02 O006 1.963(2) . ?
Cu02 O008 1.957(2) . ?
O00A C00U 1.263(5) . ?
O00B C00Y 1.260(5) . ?
O00O C5AA 1.11(3) . ?
O1 C2AA 1.335(14) . ?
O01E C01K 1.223(7) . ?
O01Q C0AA 1.545(13) . ?
O01U C9 1.30(2) . ?
O003 C00C 1.250(4) . ?
O004 C00C 1.260(4) . ?
O005 C00L 1.252(4) . ?
O006 C00U 1.252(5) . ?
O007 C00L 1.263(4) . ?
O008 C00Y 1.258(5) . ?
O009 C01L 1.367(7) . ?
O012 C01M 1.224(9) . ?
O013 C01K 1.277(7) . ?
C00G C00D 1.395(4) . ?
C00G C00H 1.392(4) 4 ?
C00G C00Q 1.472(4) . ?
N01I C01M 1.285(9) . ?
N01I C01W 1.442(10) . ?
N01I C3 1.512(10) . ?
N01N C01V 1.47(2) . ?
N01N C8 1.288(18) . ?
N01N C9 1.37(2) . ?
N2 C2AA 1.315(14) . ?
N2 C3AA 1.531(14) . ?
N2 C5 1.367(12) . ?
C0AA C4 1.513(13) . ?
C00C C00I 1.502(4) . ?
C00D N00E 1.389(4) 4 ?
C00D C00K 1.456(4) . ?
N00E C00F 1.388(4) . ?
N00E C00M 1.467(4) . ?
C00F C00H 1.395(4) . ?
C00F C00P 1.466(4) . ?
C00H C00X 1.464(4) . ?
C00I C00N 1.395(5) . ?
C00I C00T 1.382(5) . ?
C00J C00L 1.496(4) . ?
C00J C00S 1.373(5) . ?
C00J C019 1.394(5) . ?
C00K C00W 1.395(5) . ?
C00K C010 1.392(5) . ?
C00M C01D 1.382(6) . ?
C00M C015 1.378(6) . ?
C00N C00W 1.391(4) . ?
C00P C00Z 1.384(5) . ?
C00P C01A 1.387(6) . ?
C00Q C01C 1.387(6) . ?
C00Q C018 1.381(6) . ?
C00R C00U 1.500(4) . ?
C00R C011 1.385(6) . ?
C00R C017 1.383(6) . ?
C00S C00Z 1.395(4) . ?
C00T C010 1.386(5) . ?
C00V C00Y 1.503(4) . ?
C00V C01F 1.374(7) . ?
C00V C014 1.378(6) . ?
C00X C01G 1.387(6) . ?
C00X C016 1.385(5) . ?
C01A C019 1.383(5) . ?
C1AA C2 1.402(12) . ?
C1AA C4 1.423(14) . ?
C01B C01H 1.365(6) . ?
C01B C016 1.389(5) . ?
C01C C01F 1.387(5) . ?
C01D C017 1.396(5) . ?
C01G C01J 1.384(6) . ?
C01H C01J 1.366(7) . ?
C01H C01K 1.493(6) . ?
C01L C01P 1.485(10) . ?
C01P C01R 1.527(11) . ?
C01R C01S 1.389(13) . ?
C011 C015 1.388(5) . ?
C014 C018 1.393(5) . ?
N4AA C4AA 1.445(18) . ?
N4AA C5AA 1.312(18) . ?
N4AA C6AA 1.485(18) . ?
